data_2227916
loop_
_publ_author_name
'Arman, Hadi D.'
'Miller, Tyler'
'Poplaukhin, Pavel'
'Tiekink, Edward R. T.'

_publ_section_title
;
 Poly[[bis[\m~2~-<i>N</i>,<i>N</i>'-bis(2-pyridylmethyl)oxalamide-\k^4^<i>N</i>,<i>O</i>:<i>N</i>',<i>O</i>'][\m~2~-<i>N</i>,<i>N</i>'-bis(2-pyridylmethyl)oxalamide-\k^2^<i>N</i>:<i>N</i>']disilver(I)]
 bis(trifluoromethanesulfonate)]
;
_journal_coeditor_code PV2322
_journal_issue 9
_journal_name_full 'Acta Crystallographica Section E'
_journal_page_first m1167
_journal_page_last m1168
_journal_paper_doi 10.1107/S1600536810033611
_journal_volume 66
_journal_year 2010
_chemical_formula_iupac '[Ag (C14 H14 N4 O2)1.5] (C F3 S O3)'
_chemical_formula_moiety 'C21 H21 Ag N6 O3 +, C F3 O3 S -'
_chemical_formula_sum 'C22 H21 Ag F3 N6 O6 S'
_chemical_formula_weight 662.38
_chemical_name_systematic
;
Poly[[bis[\m~2~-<i>N</i>,<i>N</i>'-bis(2-pyridylmethyl)oxalamide-
\k^4^<i>N</i>,<i>O</i>:<i>N</i>',<i>O</i>'][\m~2~-<i>N</i>,<i>N</i>'-
bis(2-pyridylmethyl)oxalamide-\k^2^<i>N</i>:<i>N</i>']disilver(I)]
bis(trifluoromethanesulfonate)]
;
_space_group_IT_number 2
_symmetry_cell_setting triclinic
_symmetry_space_group_name_Hall '-P 1'
_symmetry_space_group_name_H-M 'P -1'
_atom_sites_solution_hydrogens geom
_atom_sites_solution_primary direct
_atom_sites_solution_secondary difmap
_audit_creation_method SHELXL-97
_cell_angle_alpha 95.9770(10)
_cell_angle_beta 105.948(2)
_cell_angle_gamma 107.017(3)
_cell_formula_units_Z 2
_cell_length_a 8.7242(14)
_cell_length_b 11.1762(17)
_cell_length_c 14.210(2)
_cell_measurement_reflns_used 5470
_cell_measurement_temperature 98(2)
_cell_measurement_theta_max 40.5
_cell_measurement_theta_min 2.7
_cell_volume 1247.9(3)
_computing_cell_refinement 'CrystalClear (Molecular Structure Corporation & Rigaku, 2005)'
_computing_data_collection 'CrystalClear (Molecular Structure Corporation & Rigaku, 2005)'
_computing_data_reduction 'CrystalClear (Molecular Structure Corporation & Rigaku, 2005)'
_computing_molecular_graphics 'ORTEP-3 (Farrugia, 1997) and DIAMOND (Brandenburg, 2006)'
_computing_publication_material 'publCIF (Westrip, 2010)'
_computing_structure_refinement 'SHELXL97 (Sheldrick, 2008)'
_computing_structure_solution 'SHELXS97 (Sheldrick, 2008)'
_diffrn_ambient_temperature 98(2)
_diffrn_measured_fraction_theta_full 0.992
_diffrn_measured_fraction_theta_max 0.992
_diffrn_measurement_device_type 'Rigaku AFC12\K/SATURN724'
_diffrn_measurement_method '\w scans'
_diffrn_radiation_monochromator graphite
_diffrn_radiation_source 'fine-focus sealed tube'
_diffrn_radiation_type MoK\a
_diffrn_radiation_wavelength 0.71069
_diffrn_reflns_av_R_equivalents 0.029
_diffrn_reflns_av_sigmaI/netI 0.043
_diffrn_reflns_limit_h_max 11
_diffrn_reflns_limit_h_min -11
_diffrn_reflns_limit_k_max 14
_diffrn_reflns_limit_k_min -14
_diffrn_reflns_limit_l_max 10
_diffrn_reflns_limit_l_min -18
_diffrn_reflns_number 10177
_diffrn_reflns_theta_full 27.5
_diffrn_reflns_theta_max 27.5
_diffrn_reflns_theta_min 2.0
_diffrn_standards_decay_% '< 1'
_diffrn_standards_interval_count 0
_diffrn_standards_number 0
_exptl_absorpt_coefficient_mu 0.966
_exptl_absorpt_correction_T_max 1.000
_exptl_absorpt_correction_T_min 0.868
_exptl_absorpt_correction_type multi-scan
_exptl_absorpt_process_details '(ABSCOR; Higashi, 1995)'
_exptl_crystal_colour colourless
_exptl_crystal_density_diffrn 1.763
_exptl_crystal_density_method 'not measured'
_exptl_crystal_description plate
_exptl_crystal_F_000 666
_exptl_crystal_size_max 0.36
_exptl_crystal_size_mid 0.32
_exptl_crystal_size_min 0.18
_refine_diff_density_max 0.67
_refine_diff_density_min -1.05
_refine_ls_extinction_method none
_refine_ls_goodness_of_fit_ref 1.05
_refine_ls_hydrogen_treatment constr
_refine_ls_matrix_type full
_refine_ls_number_parameters 352
_refine_ls_number_reflns 5688
_refine_ls_number_restraints 0
_refine_ls_restrained_S_all 1.05
_refine_ls_R_factor_all 0.036
_refine_ls_R_factor_gt 0.034
_refine_ls_shift/su_max 0.001
_refine_ls_shift/su_mean 0.000
_refine_ls_structure_factor_coef Fsqd
_refine_ls_weighting_details 'calc w=1/[\s^2^(Fo^2^)+(0.0295P)^2^+1.3977P] where P=(Fo^2^+2Fc^2^)/3'
_refine_ls_weighting_scheme calc
_refine_ls_wR_factor_gt 0.077
_refine_ls_wR_factor_ref 0.079
_reflns_number_gt 5438
_reflns_number_total 5688
_reflns_threshold_expression I>2\s(I)
_cod_data_source_file pv2322.cif
_cod_data_source_block I
_cod_original_formula_sum 'C22 H21 Ag F3 N6 O6 S '
_cod_database_code 2227916
_cod_database_fobs_code 2227916

loop_
_symmetry_equiv_pos_as_xyz
'x, y, z'
'-x, -y, -z'

loop_
_atom_site_type_symbol
_atom_site_label
_atom_site_fract_x
_atom_site_fract_y
_atom_site_fract_z
_atom_site_U_iso_or_equiv
_atom_site_adp_type
_atom_site_calc_flag
_atom_site_refinement_flags
_atom_site_occupancy
_atom_site_disorder_assembly
_atom_site_disorder_group
Ag Ag 0.18992(2) 0.789941(17) 0.198313(13) 0.01680(6) Uani d . 1 . .
S S1 0.83484(8) 0.26442(7) 0.26813(5) 0.02348(14) Uani d . 1 . .
F F1 0.6446(3) 0.3310(3) 0.36252(17) 0.0586(6) Uani d . 1 . .
F F2 0.8906(4) 0.4736(2) 0.39309(18) 0.0663(7) Uani d . 1 . .
F F3 0.8647(3) 0.3038(2) 0.45763(14) 0.0527(6) Uani d . 1 . .
O O1 -0.1034(2) 0.56970(17) 0.06781(14) 0.0230(4) Uani d . 1 . .
O O2 0.4189(2) 0.89384(17) 0.38477(13) 0.0210(4) Uani d . 1 . .
O O3 0.5809(2) 0.65495(16) 0.47965(13) 0.0180(3) Uani d . 1 . .
O O4 0.7817(3) 0.3298(2) 0.18909(16) 0.0330(5) Uani d . 1 . .
O O5 0.7255(2) 0.1362(2) 0.25641(17) 0.0346(5) Uani d . 1 . .
O O6 1.0141(2) 0.28246(18) 0.29925(16) 0.0284(4) Uani d . 1 . .
N N1 0.2257(3) 0.8994(2) 0.06692(15) 0.0171(4) Uani d . 1 . .
N N2 0.0110(3) 0.63965(19) -0.05116(15) 0.0183(4) Uani d . 1 . .
H H2N 0.0695 0.6247 -0.0898 0.022 Uiso calc R 1 . .
N N3 0.0373(3) 0.8513(2) 0.28181(15) 0.0178(4) Uani d . 1 . .
N N4 0.3734(3) 1.07931(19) 0.42923(15) 0.0162(4) Uani d . 1 . .
H H4N 0.4058 1.1475 0.4765 0.019 Uiso calc R 1 . .
N N5 0.3388(2) 0.65910(18) 0.18415(15) 0.0148(4) Uani d . 1 . .
N N6 0.3291(3) 0.49849(19) 0.39599(15) 0.0166(4) Uani d . 1 . .
H H6N 0.2627 0.4214 0.3942 0.020 Uiso calc R 1 . .
C C1 0.3585(3) 1.0079(2) 0.09336(19) 0.0203(5) Uani d . 1 . .
H H1 0.4419 1.0246 0.1568 0.024 Uiso calc R 1 . .
C C2 0.3804(3) 1.0972(2) 0.0328(2) 0.0229(5) Uani d . 1 . .
H H2 0.4757 1.1735 0.0545 0.028 Uiso calc R 1 . .
C C3 0.2598(4) 1.0721(3) -0.0599(2) 0.0257(6) Uani d . 1 . .
H H3 0.2707 1.1308 -0.1035 0.031 Uiso calc R 1 . .
C C4 0.1235(3) 0.9603(2) -0.08807(19) 0.0219(5) Uani d . 1 . .
H H4 0.0394 0.9414 -0.1516 0.026 Uiso calc R 1 . .
C C5 0.1091(3) 0.8756(2) -0.02376(18) 0.0177(5) Uani d . 1 . .
C C6 -0.0395(3) 0.7529(2) -0.0529(2) 0.0210(5) Uani d . 1 . .
H H6A -0.1056 0.7548 -0.0066 0.025 Uiso calc R 1 . .
H H6B -0.1140 0.7473 -0.1210 0.025 Uiso calc R 1 . .
C C7 -0.0292(3) 0.5578(2) 0.00759(18) 0.0168(5) Uani d . 1 . .
C C8 -0.1050(3) 0.7645(3) 0.2844(2) 0.0240(5) Uani d . 1 . .
H H8 -0.1325 0.6781 0.2532 0.029 Uiso calc R 1 . .
C C9 -0.2128(3) 0.7952(3) 0.3302(2) 0.0292(6) Uani d . 1 . .
H H9 -0.3111 0.7310 0.3314 0.035 Uiso calc R 1 . .
C C10 -0.1752(3) 0.9210(3) 0.3744(2) 0.0286(6) Uani d . 1 . .
H H10 -0.2494 0.9452 0.4042 0.034 Uiso calc R 1 . .
C C11 -0.0268(3) 1.0114(3) 0.37424(19) 0.0224(5) Uani d . 1 . .
H H11 0.0028 1.0983 0.4049 0.027 Uiso calc R 1 . .
C C12 0.0774(3) 0.9732(2) 0.32879(17) 0.0159(4) Uani d . 1 . .
C C13 0.2458(3) 1.0686(2) 0.33435(17) 0.0173(5) Uani d . 1 . .
H H13A 0.2820 1.0402 0.2783 0.021 Uiso calc R 1 . .
H H13B 0.2335 1.1531 0.3286 0.021 Uiso calc R 1 . .
C C14 0.4416(3) 0.9886(2) 0.44598(17) 0.0155(4) Uani d . 1 . .
C C15 0.4180(3) 0.6709(2) 0.11494(17) 0.0180(5) Uani d . 1 . .
H H15 0.4053 0.7318 0.0741 0.022 Uiso calc R 1 . .
C C16 0.5166(3) 0.5990(2) 0.10053(18) 0.0203(5) Uani d . 1 . .
H H16 0.5752 0.6132 0.0532 0.024 Uiso calc R 1 . .
C C17 0.5288(3) 0.5057(3) 0.15634(19) 0.0237(5) Uani d . 1 . .
H H17 0.5921 0.4522 0.1462 0.028 Uiso calc R 1 . .
C C18 0.4466(3) 0.4921(2) 0.22738(19) 0.0207(5) Uani d . 1 . .
H H18 0.4524 0.4284 0.2663 0.025 Uiso calc R 1 . .
C C19 0.3555(3) 0.5721(2) 0.24127(17) 0.0147(4) Uani d . 1 . .
C C20 0.2721(3) 0.5694(2) 0.32159(17) 0.0167(5) Uani d . 1 . .
H H20A 0.2964 0.6582 0.3552 0.020 Uiso calc R 1 . .
H H20B 0.1480 0.5304 0.2900 0.020 Uiso calc R 1 . .
C C21 0.4798(3) 0.5475(2) 0.46690(17) 0.0152(4) Uani d . 1 . .
C C22 0.8089(5) 0.3483(3) 0.3762(2) 0.0387(7) Uani d . 1 . .

loop_
_atom_site_aniso_label
_atom_site_aniso_U_11
_atom_site_aniso_U_22
_atom_site_aniso_U_33
_atom_site_aniso_U_12
_atom_site_aniso_U_13
_atom_site_aniso_U_23
Ag 0.01925(10) 0.01673(10) 0.01533(10) 0.00778(7) 0.00530(7) 0.00263(7)
S1 0.0203(3) 0.0251(3) 0.0249(3) 0.0084(3) 0.0054(3) 0.0072(3)
F1 0.0680(15) 0.0967(19) 0.0516(13) 0.0604(15) 0.0387(12) 0.0368(13)
F2 0.108(2) 0.0355(12) 0.0527(14) 0.0256(13) 0.0241(14) -0.0027(10)
F3 0.0741(15) 0.0691(15) 0.0260(9) 0.0405(13) 0.0131(10) 0.0164(10)
O1 0.0281(9) 0.0181(9) 0.0243(9) 0.0069(7) 0.0121(8) 0.0028(7)
O2 0.0221(9) 0.0180(9) 0.0183(8) 0.0072(7) 0.0015(7) -0.0030(7)
O3 0.0194(8) 0.0137(8) 0.0183(8) 0.0030(7) 0.0046(7) 0.0043(7)
O4 0.0376(11) 0.0423(12) 0.0318(11) 0.0238(10) 0.0157(9) 0.0182(10)
O5 0.0208(9) 0.0291(11) 0.0438(12) 0.0022(8) 0.0010(9) 0.0082(10)
O6 0.0176(9) 0.0223(10) 0.0402(11) 0.0034(7) 0.0049(8) 0.0058(9)
N1 0.0180(10) 0.0182(10) 0.0151(9) 0.0065(8) 0.0046(8) 0.0040(8)
N2 0.0201(10) 0.0135(9) 0.0195(10) 0.0045(8) 0.0050(8) 0.0033(8)
N3 0.0151(9) 0.0199(10) 0.0169(10) 0.0047(8) 0.0042(8) 0.0032(8)
N4 0.0167(9) 0.0143(9) 0.0140(9) 0.0046(8) 0.0014(8) -0.0005(8)
N5 0.0152(9) 0.0131(9) 0.0156(9) 0.0043(7) 0.0047(8) 0.0022(7)
N6 0.0174(9) 0.0128(9) 0.0171(9) 0.0024(8) 0.0032(8) 0.0064(8)
C1 0.0179(11) 0.0223(12) 0.0186(11) 0.0054(10) 0.0054(10) 0.0008(10)
C2 0.0238(13) 0.0166(12) 0.0259(13) 0.0015(10) 0.0108(11) 0.0017(10)
C3 0.0358(15) 0.0180(12) 0.0259(13) 0.0079(11) 0.0132(12) 0.0100(10)
C4 0.0273(13) 0.0203(12) 0.0176(12) 0.0095(10) 0.0040(10) 0.0058(10)
C5 0.0193(11) 0.0152(11) 0.0183(11) 0.0063(9) 0.0053(9) 0.0025(9)
C6 0.0193(12) 0.0157(12) 0.0244(12) 0.0062(10) 0.0014(10) 0.0039(10)
C7 0.0148(10) 0.0133(11) 0.0160(11) 0.0020(9) -0.0005(9) -0.0006(9)
C8 0.0180(12) 0.0254(13) 0.0216(12) 0.0010(10) 0.0031(10) 0.0031(10)
C9 0.0160(12) 0.0426(17) 0.0222(13) 0.0006(11) 0.0061(10) 0.0052(12)
C10 0.0214(13) 0.0506(18) 0.0181(12) 0.0169(13) 0.0080(11) 0.0062(12)
C11 0.0231(12) 0.0309(14) 0.0174(11) 0.0156(11) 0.0059(10) 0.0050(10)
C12 0.0168(11) 0.0197(12) 0.0108(10) 0.0079(9) 0.0015(9) 0.0038(9)
C13 0.0194(11) 0.0176(11) 0.0156(11) 0.0078(9) 0.0043(9) 0.0054(9)
C14 0.0127(10) 0.0153(11) 0.0166(11) 0.0025(8) 0.0048(9) 0.0013(9)
C15 0.0203(11) 0.0176(11) 0.0131(10) 0.0041(9) 0.0034(9) 0.0025(9)
C16 0.0195(11) 0.0222(12) 0.0162(11) 0.0056(10) 0.0053(9) -0.0027(9)
C17 0.0256(13) 0.0245(13) 0.0201(12) 0.0127(11) 0.0039(10) -0.0025(10)
C18 0.0249(12) 0.0183(12) 0.0191(12) 0.0119(10) 0.0027(10) 0.0035(10)
C19 0.0129(10) 0.0132(10) 0.0133(10) 0.0020(8) 0.0000(8) 0.0010(8)
C20 0.0176(11) 0.0164(11) 0.0153(11) 0.0061(9) 0.0031(9) 0.0052(9)
C21 0.0190(11) 0.0151(11) 0.0135(10) 0.0071(9) 0.0065(9) 0.0038(9)
C22 0.0490(19) 0.0446(19) 0.0307(16) 0.0252(16) 0.0144(15) 0.0101(14)

loop_
_atom_type_symbol
_atom_type_description
_atom_type_scat_dispersion_real
_atom_type_scat_dispersion_imag
_atom_type_scat_source
C C 0.0033 0.0016 'International Tables Vol C Tables 4.2.6.8 and 6.1.1.4'
H H 0.0000 0.0000 'International Tables Vol C Tables 4.2.6.8 and 6.1.1.4'
Ag Ag -0.8971 1.1015 'International Tables Vol C Tables 4.2.6.8 and 6.1.1.4'
N N 0.0061 0.0033 'International Tables Vol C Tables 4.2.6.8 and 6.1.1.4'
O O 0.0106 0.0060 'International Tables Vol C Tables 4.2.6.8 and 6.1.1.4'
F F 0.0171 0.0103 'International Tables Vol C Tables 4.2.6.8 and 6.1.1.4'
S S 0.1246 0.1234 'International Tables Vol C Tables 4.2.6.8 and 6.1.1.4'

loop_
_geom_angle_atom_site_label_1
_geom_angle_atom_site_label_2
_geom_angle_atom_site_label_3
_geom_angle_site_symmetry_1
_geom_angle_site_symmetry_3
_geom_angle
_geom_angle_publ_flag
N3 Ag N5 . . 145.64(8) ?
N3 Ag N1 . . 114.52(7) ?
N5 Ag N1 . . 99.84(7) ?
N3 Ag O2 . . 77.39(7) ?
N5 Ag O2 . . 86.55(6) ?
N1 Ag O2 . . 117.91(6) ?
N3 Ag O1 . . 92.93(6) ?
N5 Ag O1 . . 84.19(6) ?
N1 Ag O1 . . 94.90(6) ?
O2 Ag O1 . . 146.99(5) ?
O5 S1 O4 . . 115.07(13) ?
O5 S1 O6 . . 115.22(12) ?
O4 S1 O6 . . 114.01(13) ?
O5 S1 C22 . . 102.86(16) ?
O4 S1 C22 . . 104.09(14) ?
O6 S1 C22 . . 103.39(15) ?
C7 O1 Ag . . 91.70(14) ?
C14 O2 Ag . . 131.58(16) ?
C1 N1 C5 . . 117.9(2) ?
C1 N1 Ag . . 115.41(16) ?
C5 N1 Ag . . 125.33(16) ?
C7 N2 C6 . . 121.8(2) ?
C7 N2 H2N . . 119.1 ?
C6 N2 H2N . . 119.1 ?
C8 N3 C12 . . 117.9(2) ?
C8 N3 Ag . . 118.87(18) ?
C12 N3 Ag . . 123.19(16) ?
C14 N4 C13 . . 121.6(2) ?
C14 N4 H4N . . 119.2 ?
C13 N4 H4N . . 119.2 ?
C19 N5 C15 . . 118.4(2) ?
C19 N5 Ag . . 124.21(15) ?
C15 N5 Ag . . 117.34(16) ?
C21 N6 C20 . . 121.6(2) ?
C21 N6 H6N . . 119.2 ?
C20 N6 H6N . . 119.2 ?
N1 C1 C2 . . 123.4(2) ?
N1 C1 H1 . . 118.3 ?
C2 C1 H1 . . 118.3 ?
C3 C2 C1 . . 118.2(2) ?
C3 C2 H2 . . 120.9 ?
C1 C2 H2 . . 120.9 ?
C4 C3 C2 . . 118.8(2) ?
C4 C3 H3 . . 120.6 ?
C2 C3 H3 . . 120.6 ?
C3 C4 C5 . . 120.0(2) ?
C3 C4 H4 . . 120.0 ?
C5 C4 H4 . . 120.0 ?
N1 C5 C4 . . 121.7(2) ?
N1 C5 C6 . . 117.5(2) ?
C4 C5 C6 . . 120.9(2) ?
N2 C6 C5 . . 113.0(2) ?
N2 C6 H6A . . 109.0 ?
C5 C6 H6A . . 109.0 ?
N2 C6 H6B . . 109.0 ?
C5 C6 H6B . . 109.0 ?
H6A C6 H6B . . 107.8 ?
O1 C7 N2 . . 125.9(2) ?
O1 C7 C7 . 2_565 121.7(3) ?
N2 C7 C7 . 2_565 112.3(3) ?
N3 C8 C9 . . 123.0(3) ?
N3 C8 H8 . . 118.5 ?
C9 C8 H8 . . 118.5 ?
C8 C9 C10 . . 118.9(3) ?
C8 C9 H9 . . 120.5 ?
C10 C9 H9 . . 120.5 ?
C9 C10 C11 . . 118.8(2) ?
C9 C10 H10 . . 120.6 ?
C11 C10 H10 . . 120.6 ?
C12 C11 C10 . . 119.1(3) ?
C12 C11 H11 . . 120.4 ?
C10 C11 H11 . . 120.4 ?
N3 C12 C11 . . 122.2(2) ?
N3 C12 C13 . . 118.0(2) ?
C11 C12 C13 . . 119.8(2) ?
N4 C13 C12 . . 109.80(19) ?
N4 C13 H13A . . 109.7 ?
C12 C13 H13A . . 109.7 ?
N4 C13 H13B . . 109.7 ?
C12 C13 H13B . . 109.7 ?
H13A C13 H13B . . 108.2 ?
O2 C14 N4 . . 126.2(2) ?
O2 C14 C14 . 2_676 120.5(3) ?
N4 C14 C14 . 2_676 113.3(3) ?
N5 C15 C16 . . 123.1(2) ?
N5 C15 H15 . . 118.5 ?
C16 C15 H15 . . 118.5 ?
C15 C16 C17 . . 118.8(2) ?
C15 C16 H16 . . 120.6 ?
C17 C16 H16 . . 120.6 ?
C16 C17 C18 . . 118.5(2) ?
C16 C17 H17 . . 120.7 ?
C18 C17 H17 . . 120.7 ?
C17 C18 C19 . . 119.6(2) ?
C17 C18 H18 . . 120.2 ?
C19 C18 H18 . . 120.2 ?
N5 C19 C18 . . 121.4(2) ?
N5 C19 C20 . . 115.7(2) ?
C18 C19 C20 . . 122.9(2) ?
N6 C20 C19 . . 113.0(2) ?
N6 C20 H20A . . 109.0 ?
C19 C20 H20A . . 109.0 ?
N6 C20 H20B . . 109.0 ?
C19 C20 H20B . . 109.0 ?
H20A C20 H20B . . 107.8 ?
O3 C21 N6 . . 125.6(2) ?
O3 C21 C21 . 2_666 121.4(3) ?
N6 C21 C21 . 2_666 113.0(2) ?
F3 C22 F2 . . 109.1(3) ?
F3 C22 F1 . . 106.6(3) ?
F2 C22 F1 . . 107.8(3) ?
F3 C22 S1 . . 111.0(2) ?
F2 C22 S1 . . 111.4(2) ?
F1 C22 S1 . . 110.8(2) ?

loop_
_geom_bond_atom_site_label_1
_geom_bond_atom_site_label_2
_geom_bond_site_symmetry_2
_geom_bond_distance
_geom_bond_publ_flag
Ag N1 . 2.378(2) y
Ag N3 . 2.210(2) y
Ag N5 . 2.250(2) y
Ag O1 . 2.9665(19) y
Ag O2 . 2.7299(17) y
S1 O5 . 1.433(2) ?
S1 O4 . 1.447(2) ?
S1 O6 . 1.4487(19) ?
S1 C22 . 1.818(3) ?
F1 C22 . 1.344(4) ?
F2 C22 . 1.333(4) ?
F3 C22 . 1.333(4) ?
O1 C7 . 1.225(3) ?
O2 C14 . 1.228(3) ?
O3 C21 . 1.225(3) ?
N1 C1 . 1.341(3) ?
N1 C5 . 1.347(3) ?
N2 C7 . 1.337(3) ?
N2 C6 . 1.457(3) ?
N2 H2N . 0.8800 ?
N3 C8 . 1.346(3) ?
N3 C12 . 1.352(3) ?
N4 C14 . 1.329(3) ?
N4 C13 . 1.461(3) ?
N4 H4N . 0.8800 ?
N5 C19 . 1.344(3) ?
N5 C15 . 1.345(3) ?
N6 C21 . 1.334(3) ?
N6 C20 . 1.452(3) ?
N6 H6N . 0.8800 ?
C1 C2 . 1.390(4) ?
C1 H1 . 0.9500 ?
C2 C3 . 1.382(4) ?
C2 H2 . 0.9500 ?
C3 C4 . 1.378(4) ?
C3 H3 . 0.9500 ?
C4 C5 . 1.386(3) ?
C4 H4 . 0.9500 ?
C5 C6 . 1.510(3) ?
C6 H6A . 0.9900 ?
C6 H6B . 0.9900 ?
C7 C7 2_565 1.537(5) ?
C8 C9 . 1.381(4) ?
C8 H8 . 0.9500 ?
C9 C10 . 1.382(4) ?
C9 H9 . 0.9500 ?
C10 C11 . 1.391(4) ?
C10 H10 . 0.9500 ?
C11 C12 . 1.385(3) ?
C11 H11 . 0.9500 ?
C12 C13 . 1.518(3) ?
C13 H13A . 0.9900 ?
C13 H13B . 0.9900 ?
C14 C14 2_676 1.538(5) ?
C15 C16 . 1.376(4) ?
C15 H15 . 0.9500 ?
C16 C17 . 1.386(4) ?
C16 H16 . 0.9500 ?
C17 C18 . 1.387(4) ?
C17 H17 . 0.9500 ?
C18 C19 . 1.392(3) ?
C18 H18 . 0.9500 ?
C19 C20 . 1.511(3) ?
C20 H20A . 0.9900 ?
C20 H20B . 0.9900 ?
C21 C21 2_666 1.543(4) ?

loop_
_geom_hbond_atom_site_label_D
_geom_hbond_atom_site_label_H
_geom_hbond_atom_site_label_A
_geom_hbond_site_symmetry_A
_geom_hbond_distance_DH
_geom_hbond_distance_HA
_geom_hbond_distance_DA
_geom_hbond_angle_DHA
N2 H2n O4 2_665 0.88 2.17 2.992(4) 156
N4 H4n O3 2_676 0.88 2.19 2.980(3) 149
N6 H6n O6 1_455 0.88 2.22 2.936(3) 139
C1 H1 O5 1_565 0.95 2.36 3.197(3) 146
C17 H17 O4 1_555 0.95 2.43 3.334(4) 158
C18 H18 F1 1_555 0.95 2.45 3.261(4) 144
N2 H2n O1 2_565 0.88 2.32 2.697(3) 106
N4 H4n O2 2_676 0.88 2.32 2.692(3) 105
N6 H6n O3 2_666 0.88 2.34 2.709(3) 106

loop_
_geom_torsion_atom_site_label_1
_geom_torsion_atom_site_label_2
_geom_torsion_atom_site_label_3
_geom_torsion_atom_site_label_4
_geom_torsion_site_symmetry_1
_geom_torsion_site_symmetry_2
_geom_torsion_site_symmetry_3
_geom_torsion_site_symmetry_4
_geom_torsion
_geom_torsion_publ_flag
N3 Ag O1 C7 . . . . 163.63(15) ?
N5 Ag O1 C7 . . . . -50.71(15) ?
N1 Ag O1 C7 . . . . 48.71(15) ?
O2 Ag O1 C7 . . . . -125.18(15) ?
N3 Ag O2 C14 . . . . -39.2(2) ?
N5 Ag O2 C14 . . . . 171.4(2) ?
N1 Ag O2 C14 . . . . 72.1(2) ?
O1 Ag O2 C14 . . . . -114.8(2) ?
N3 Ag N1 C1 . . . . 87.98(19) ?
N5 Ag N1 C1 . . . . -91.61(18) ?
O2 Ag N1 C1 . . . . -0.3(2) ?
O1 Ag N1 C1 . . . . -176.54(17) ?
N3 Ag N1 C5 . . . . -78.4(2) ?
N5 Ag N1 C5 . . . . 102.0(2) ?
O2 Ag N1 C5 . . . . -166.73(18) ?
O1 Ag N1 C5 . . . . 17.0(2) ?
N5 Ag N3 C8 . . . . -60.0(2) ?
N1 Ag N3 C8 . . . . 120.70(19) ?
O2 Ag N3 C8 . . . . -124.1(2) ?
O1 Ag N3 C8 . . . . 23.97(19) ?
N5 Ag N3 C12 . . . . 121.69(19) ?
N1 Ag N3 C12 . . . . -57.6(2) ?
O2 Ag N3 C12 . . . . 57.57(18) ?
O1 Ag N3 C12 . . . . -154.33(18) ?
N3 Ag N5 C19 . . . . 2.5(3) ?
N1 Ag N5 C19 . . . . -178.21(18) ?
O2 Ag N5 C19 . . . . 64.05(18) ?
O1 Ag N5 C19 . . . . -84.22(18) ?
N3 Ag N5 C15 . . . . -176.41(15) ?
N1 Ag N5 C15 . . . . 2.93(18) ?
O2 Ag N5 C15 . . . . -114.81(17) ?
O1 Ag N5 C15 . . . . 96.91(17) ?
C5 N1 C1 C2 . . . . 0.9(4) ?
Ag N1 C1 C2 . . . . -166.6(2) ?
N1 C1 C2 C3 . . . . -0.7(4) ?
C1 C2 C3 C4 . . . . 0.2(4) ?
C2 C3 C4 C5 . . . . 0.1(4) ?
C1 N1 C5 C4 . . . . -0.6(4) ?
Ag N1 C5 C4 . . . . 165.49(18) ?
C1 N1 C5 C6 . . . . 179.8(2) ?
Ag N1 C5 C6 . . . . -14.1(3) ?
C3 C4 C5 N1 . . . . 0.2(4) ?
C3 C4 C5 C6 . . . . 179.8(2) ?
C7 N2 C6 C5 . . . . 120.3(2) ?
N1 C5 C6 N2 . . . . -58.2(3) ?
C4 C5 C6 N2 . . . . 122.2(3) ?
Ag O1 C7 N2 . . . . -68.5(2) ?
Ag O1 C7 C7 . . . 2_565 111.3(3) ?
C6 N2 C7 O1 . . . . -3.3(4) ?
C6 N2 C7 C7 . . . 2_565 176.9(2) ?
C12 N3 C8 C9 . . . . 1.8(4) ?
Ag N3 C8 C9 . . . . -176.6(2) ?
N3 C8 C9 C10 . . . . 1.0(4) ?
C8 C9 C10 C11 . . . . -2.4(4) ?
C9 C10 C11 C12 . . . . 0.9(4) ?
C8 N3 C12 C11 . . . . -3.3(3) ?
Ag N3 C12 C11 . . . . 175.01(18) ?
C8 N3 C12 C13 . . . . 174.4(2) ?
Ag N3 C12 C13 . . . . -7.3(3) ?
C10 C11 C12 N3 . . . . 2.0(4) ?
C10 C11 C12 C13 . . . . -175.7(2) ?
C14 N4 C13 C12 . . . . 74.8(3) ?
N3 C12 C13 N4 . . . . -95.2(2) ?
C11 C12 C13 N4 . . . . 82.5(3) ?
Ag O2 C14 N4 . . . . -11.8(4) ?
Ag O2 C14 C14 . . . 2_676 168.21(18) ?
C13 N4 C14 O2 . . . . 6.2(4) ?
C13 N4 C14 C14 . . . 2_676 -173.8(2) ?
C19 N5 C15 C16 . . . . -0.6(3) ?
Ag N5 C15 C16 . . . . 178.29(18) ?
N5 C15 C16 C17 . . . . 3.2(4) ?
C15 C16 C17 C18 . . . . -2.6(4) ?
C16 C17 C18 C19 . . . . -0.4(4) ?
C15 N5 C19 C18 . . . . -2.5(3) ?
Ag N5 C19 C18 . . . . 178.64(17) ?
C15 N5 C19 C20 . . . . 176.4(2) ?
Ag N5 C19 C20 . . . . -2.4(3) ?
C17 C18 C19 N5 . . . . 3.0(4) ?
C17 C18 C19 C20 . . . . -175.8(2) ?
C21 N6 C20 C19 . . . . 76.1(3) ?
N5 C19 C20 N6 . . . . -165.2(2) ?
C18 C19 C20 N6 . . . . 13.7(3) ?
C20 N6 C21 O3 . . . . 2.8(4) ?
C20 N6 C21 C21 . . . 2_666 -175.8(2) ?
O5 S1 C22 F3 . . . . 64.0(3) ?
O4 S1 C22 F3 . . . . -175.7(2) ?
O6 S1 C22 F3 . . . . -56.3(3) ?
O5 S1 C22 F2 . . . . -174.2(2) ?
O4 S1 C22 F2 . . . . -53.9(3) ?
O6 S1 C22 F2 . . . . 65.5(3) ?
O5 S1 C22 F1 . . . . -54.3(3) ?
O4 S1 C22 F1 . . . . 66.1(3) ?
O6 S1 C22 F1 . . . . -174.5(2) ?
